data_2204903
loop_
_publ_author_name
'Hay, Michael T.'
'Geib, Steven J.'

_publ_section_title
;
 Tetrabutylammonium tetrachloroferrate(III)
;
_journal_issue 1
_journal_name_full 'Acta Crystallographica Section E'
_journal_page_first m190
_journal_page_last m191
_journal_paper_doi 10.1107/S1600536804031824
_journal_volume 61
_journal_year 2005
_chemical_formula_iupac '(C16 H36 N) [Fe Cl4]'
_chemical_formula_moiety 'C16 H36 N +, Cl4 Fe -'
_chemical_formula_sum 'C16 H36 Cl4 Fe N'
_chemical_formula_weight 440.11
_chemical_name_common 'Tetra-n-butylammonium tetrachloro-iron'
_chemical_name_systematic
;
Tetrabutylammonium tetrachloroferrate(III)
;
_space_group_IT_number 52
_symmetry_cell_setting orthorhombic
_symmetry_space_group_name_Hall '-P 2a 2bc'
_symmetry_space_group_name_H-M 'P n n a'
_atom_sites_solution_hydrogens geom
_atom_sites_solution_primary direct
_atom_sites_solution_secondary difmap
_audit_creation_method SHELXL97
_cell_angle_alpha 90.00
_cell_angle_beta 90.00
_cell_angle_gamma 90.00
_cell_formula_units_Z 4
_cell_length_a 18.4522(9)
_cell_length_b 11.5264(6)
_cell_length_c 11.4079(6)
_cell_measurement_reflns_used 999
_cell_measurement_temperature 295(2)
_cell_measurement_theta_max 15
_cell_measurement_theta_min 5
_cell_volume 2426.3(2)
_computing_cell_refinement 'SAINT (Bruker, 1997)'
_computing_data_collection 'SMART (Bruker, 1997)'
_computing_data_reduction SAINT
_computing_molecular_graphics SHELXTL
_computing_publication_material SHELXTL
_computing_structure_refinement SHELXTL
_computing_structure_solution 'SHELXTL (Sheldrick, 2001)'
_diffrn_ambient_temperature 295(2)
_diffrn_measured_fraction_theta_full 1.000
_diffrn_measured_fraction_theta_max 1.000
_diffrn_measurement_device_type 'Bruker SMART Apex CCD'
_diffrn_measurement_method 'omega scans'
_diffrn_radiation_monochromator graphite
_diffrn_radiation_type MoK\a
_diffrn_radiation_wavelength 0.71073
_diffrn_reflns_av_R_equivalents 0.0257
_diffrn_reflns_av_sigmaI/netI 0.0155
_diffrn_reflns_limit_h_max 23
_diffrn_reflns_limit_h_min -23
_diffrn_reflns_limit_k_max 14
_diffrn_reflns_limit_k_min -14
_diffrn_reflns_limit_l_max 14
_diffrn_reflns_limit_l_min -14
_diffrn_reflns_number 22329
_diffrn_reflns_theta_full 27.50
_diffrn_reflns_theta_max 27.50
_diffrn_reflns_theta_min 2.10
_diffrn_standards_number 0
_exptl_absorpt_coefficient_mu 1.060
_exptl_absorpt_correction_T_max 0.8322
_exptl_absorpt_correction_T_min 0.6952
_exptl_absorpt_correction_type multi-scan
_exptl_absorpt_process_details '(SADABS; Sheldrick, 1996)'
_exptl_crystal_colour yellow
_exptl_crystal_density_diffrn 1.205
_exptl_crystal_density_method 'not measured'
_exptl_crystal_description prism
_exptl_crystal_F_000 932
_exptl_crystal_size_max 0.37
_exptl_crystal_size_mid 0.20
_exptl_crystal_size_min 0.18
_refine_diff_density_max 0.356
_refine_diff_density_min -0.295
_refine_ls_extinction_method none
_refine_ls_goodness_of_fit_ref 1.331
_refine_ls_hydrogen_treatment constr
_refine_ls_matrix_type full
_refine_ls_number_parameters 103
_refine_ls_number_reflns 2784
_refine_ls_number_restraints 0
_refine_ls_restrained_S_all 1.331
_refine_ls_R_factor_all 0.0804
_refine_ls_R_factor_gt 0.0526
_refine_ls_shift/su_max 0.002
_refine_ls_shift/su_mean 0.000
_refine_ls_structure_factor_coef Fsqd
_refine_ls_weighting_details 'calc w=1/[\s^2^(Fo^2^)+(0.078P)^2^] where P=(Fo^2^+2Fc^2^)/3'
_refine_ls_weighting_scheme calc
_refine_ls_wR_factor_gt 0.1623
_refine_ls_wR_factor_ref 0.1731
_reflns_number_gt 1684
_reflns_number_total 2784
_reflns_threshold_expression >2\s(I)
_cod_data_source_file is6021.cif
_cod_data_source_block I
_cod_database_code 2204903
_cod_database_fobs_code 2204903

loop_
_symmetry_equiv_pos_as_xyz
'x, y, z'
'-x+1/2, -y, z'
'-x+1/2, y+1/2, -z+1/2'
'x, -y+1/2, -z+1/2'
'-x, -y, -z'
'x-1/2, y, -z'
'x-1/2, -y-1/2, z-1/2'
'-x, y-1/2, z-1/2'

loop_
_atom_site_label
_atom_site_fract_x
_atom_site_fract_y
_atom_site_fract_z
_atom_site_U_iso_or_equiv
_atom_site_adp_type
_atom_site_calc_flag
_atom_site_refinement_flags
_atom_site_occupancy
_atom_site_type_symbol
Fe 0.40812(3) 0.2500 0.7500 0.0928(3) Uani d S 1 Fe
Cl1 0.47412(9) 0.18206(14) 0.60674(11) 0.1909(8) Uani d . 1 Cl
Cl2 0.34118(5) 0.10769(6) 0.81439(8) 0.1216(4) Uani d . 1 Cl
N 0.06422(17) 0.2500 0.7500 0.0642(6) Uani d S 1 N
C1 0.11012(15) 0.17464(19) 0.67157(18) 0.0730(6) Uani d . 1 C
H1A 0.1380 0.1228 0.7211 0.088 Uiso calc R 1 H
H1B 0.0778 0.1268 0.6250 0.088 Uiso calc R 1 H
C2 0.16149(16) 0.2337(2) 0.5899(2) 0.0858(7) Uani d . 1 C
H2A 0.1344 0.2820 0.5358 0.103 Uiso calc R 1 H
H2B 0.1936 0.2837 0.6345 0.103 Uiso calc R 1 H
C3 0.2055(2) 0.1482(3) 0.5223(3) 0.1187(11) Uani d . 1 C
H3A 0.1726 0.0975 0.4803 0.142 Uiso calc R 1 H
H3B 0.2321 0.1007 0.5777 0.142 Uiso calc R 1 H
C4 0.2582(2) 0.1976(4) 0.4363(3) 0.1371(13) Uani d . 1 C
H4A 0.2325 0.2403 0.3773 0.206 Uiso calc R 1 H
H4B 0.2849 0.1357 0.4001 0.206 Uiso calc R 1 H
H4C 0.2912 0.2485 0.4763 0.206 Uiso calc R 1 H
C5 0.01762(14) 0.1717(2) 0.8269(2) 0.0766(7) Uani d . 1 C
H5A 0.0495 0.1187 0.8680 0.092 Uiso calc R 1 H
H5B -0.0057 0.2198 0.8855 0.092 Uiso calc R 1 H
C6 -0.03966(17) 0.1017(3) 0.7671(3) 0.0939(8) Uani d . 1 C
H6A -0.0176 0.0514 0.7090 0.113 Uiso calc R 1 H
H6B -0.0733 0.1529 0.7273 0.113 Uiso calc R 1 H
C7 -0.0802(2) 0.0288(4) 0.8571(3) 0.1315(13) Uani d . 1 C
H7A -0.0464 -0.0260 0.8915 0.158 Uiso calc R 1 H
H7B -0.0968 0.0796 0.9194 0.158 Uiso calc R 1 H
C8 -0.1415(2) -0.0349(5) 0.8129(4) 0.175(2) Uani d . 1 C
H8A -0.1742 0.0175 0.7745 0.262 Uiso calc R 1 H
H8B -0.1660 -0.0724 0.8768 0.262 Uiso calc R 1 H
H8C -0.1252 -0.0923 0.7580 0.262 Uiso calc R 1 H

loop_
_atom_site_aniso_label
_atom_site_aniso_U_11
_atom_site_aniso_U_22
_atom_site_aniso_U_33
_atom_site_aniso_U_12
_atom_site_aniso_U_13
_atom_site_aniso_U_23
Fe 0.1044(5) 0.0969(5) 0.0769(4) 0.000 0.000 0.0130(3)
Cl1 0.2213(14) 0.2242(14) 0.1272(8) 0.0965(12) 0.0847(9) 0.0677(9)
Cl2 0.1509(8) 0.0760(5) 0.1378(8) -0.0076(4) 0.0301(6) -0.0098(4)
N 0.0841(16) 0.0528(13) 0.0556(13) 0.000 0.000 0.0008(10)
C1 0.0957(16) 0.0613(13) 0.0619(12) 0.0070(11) -0.0004(12) -0.0042(10)
C2 0.0939(18) 0.0844(16) 0.0792(17) 0.0035(13) 0.0095(14) -0.0027(13)
C3 0.135(3) 0.123(2) 0.098(2) 0.030(2) 0.025(2) -0.0156(19)
C4 0.132(3) 0.167(3) 0.112(2) 0.022(3) 0.042(2) -0.020(3)
C5 0.0960(17) 0.0713(14) 0.0626(13) -0.0078(12) 0.0026(12) 0.0064(10)
C6 0.104(2) 0.0821(17) 0.0957(19) -0.0172(15) -0.0051(16) 0.0105(14)
C7 0.124(3) 0.141(3) 0.129(3) -0.050(2) -0.014(2) 0.030(2)
C8 0.141(3) 0.194(5) 0.190(5) -0.073(4) -0.036(3) 0.071(4)

loop_
_atom_type_symbol
_atom_type_description
_atom_type_scat_dispersion_real
_atom_type_scat_dispersion_imag
_atom_type_scat_source
C C 0.0033 0.0016 'International Tables Vol C Tables 4.2.6.8 and 6.1.1.4'
H H 0.0000 0.0000 'International Tables Vol C Tables 4.2.6.8 and 6.1.1.4'
N N 0.0061 0.0033 'International Tables Vol C Tables 4.2.6.8 and 6.1.1.4'
Cl Cl 0.1484 0.1585 'International Tables Vol C Tables 4.2.6.8 and 6.1.1.4'
Fe Fe 0.3463 0.8444 'International Tables Vol C Tables 4.2.6.8 and 6.1.1.4'

loop_
_geom_angle_atom_site_label_1
_geom_angle_atom_site_label_2
_geom_angle_atom_site_label_3
_geom_angle_site_symmetry_1
_geom_angle_site_symmetry_3
_geom_angle
_geom_angle_publ_flag
Cl2 Fe Cl2 4_556 . 111.00(6) yes
Cl2 Fe Cl1 4_556 . 109.49(4) yes
Cl2 Fe Cl1 . . 107.35(5) yes
Cl2 Fe Cl1 4_556 4_556 107.35(5) ?
Cl2 Fe Cl1 . 4_556 109.49(4) ?
Cl1 Fe Cl1 . 4_556 112.19(10) yes
C1 N C1 4_556 . 111.6(3) yes
C1 N C5 4_556 4_556 108.51(13) ?
C1 N C5 . 4_556 108.46(12) yes
C1 N C5 4_556 . 108.46(12) ?
C1 N C5 . . 108.51(13) yes
C5 N C5 4_556 . 111.3(3) yes
C2 C1 N . . 117.65(19) ?
C2 C1 H1A . . 107.9 ?
N C1 H1A . . 107.9 ?
C2 C1 H1B . . 107.9 ?
N C1 H1B . . 107.9 ?
H1A C1 H1B . . 107.2 ?
C3 C2 C1 . . 111.5(2) ?
C3 C2 H2A . . 109.3 ?
C1 C2 H2A . . 109.3 ?
C3 C2 H2B . . 109.3 ?
C1 C2 H2B . . 109.3 ?
H2A C2 H2B . . 108.0 ?
C2 C3 C4 . . 116.2(3) ?
C2 C3 H3A . . 108.2 ?
C4 C3 H3A . . 108.2 ?
C2 C3 H3B . . 108.2 ?
C4 C3 H3B . . 108.2 ?
H3A C3 H3B . . 107.4 ?
C3 C4 H4A . . 109.5 ?
C3 C4 H4B . . 109.5 ?
H4A C4 H4B . . 109.5 ?
C3 C4 H4C . . 109.5 ?
H4A C4 H4C . . 109.5 ?
H4B C4 H4C . . 109.5 ?
C6 C5 N . . 117.2(2) ?
C6 C5 H5A . . 108.0 ?
N C5 H5A . . 108.0 ?
C6 C5 H5B . . 108.0 ?
N C5 H5B . . 108.0 ?
H5A C5 H5B . . 107.3 ?
C5 C6 C7 . . 109.7(2) ?
C5 C6 H6A . . 109.7 ?
C7 C6 H6A . . 109.7 ?
C5 C6 H6B . . 109.7 ?
C7 C6 H6B . . 109.7 ?
H6A C6 H6B . . 108.2 ?
C8 C7 C6 . . 115.5(3) ?
C8 C7 H7A . . 108.4 ?
C6 C7 H7A . . 108.4 ?
C8 C7 H7B . . 108.4 ?
C6 C7 H7B . . 108.4 ?
H7A C7 H7B . . 107.5 ?
C7 C8 H8A . . 109.5 ?
C7 C8 H8B . . 109.5 ?
H8A C8 H8B . . 109.5 ?
C7 C8 H8C . . 109.5 ?
H8A C8 H8C . . 109.5 ?
H8B C8 H8C . . 109.5 ?

loop_
_geom_bond_atom_site_label_1
_geom_bond_atom_site_label_2
_geom_bond_site_symmetry_2
_geom_bond_distance
_geom_bond_publ_flag
Fe Cl2 4_556 2.1808(9) ?
Fe Cl2 . 2.1808(9) yes
Fe Cl1 . 2.1835(12) yes
Fe Cl1 4_556 2.1835(12) ?
N C1 4_556 1.507(3) ?
N C1 . 1.507(3) ?
N C5 4_556 1.524(3) ?
N C5 . 1.524(3) ?
C1 C2 . 1.493(3) ?
C1 H1A . 0.9700 ?
C1 H1B . 0.9700 ?
C2 C3 . 1.492(4) ?
C2 H2A . 0.9700 ?
C2 H2B . 0.9700 ?
C3 C4 . 1.495(5) ?
C3 H3A . 0.9700 ?
C3 H3B . 0.9700 ?
C4 H4A . 0.9600 ?
C4 H4B . 0.9600 ?
C4 H4C . 0.9600 ?
C5 C6 . 1.495(4) ?
C5 H5A . 0.9700 ?
C5 H5B . 0.9700 ?
C6 C7 . 1.523(4) ?
C6 H6A . 0.9700 ?
C6 H6B . 0.9700 ?
C7 C8 . 1.440(5) ?
C7 H7A . 0.9700 ?
C7 H7B . 0.9700 ?
C8 H8A . 0.9600 ?
C8 H8B . 0.9600 ?
C8 H8C . 0.9600 ?
